data_7035451
loop_
_publ_author_name
'Tirfoin, R\'emi'
'Abdalla, Joseph A. B.'
'Aldridge, Simon'

_publ_section_title
;
 Extension of conjugation: probing anion binding strength and reporter
 mechanisms in (phenyl)cyclopentadienyl and indenyl receptors.
;
_journal_issue 29
_journal_name_full 'Dalton transactions (Cambridge, England : 2003)'
_journal_page_first 13049
_journal_page_last 13059
_journal_paper_doi 10.1039/c5dt01955a
_journal_volume 44
_journal_year 2015
_chemical_formula_moiety 'C34 H35 B1 Fe1'
_chemical_formula_sum 'C34 H35 B Fe'
_chemical_formula_weight 510.31
_space_group_IT_number 14
_symmetry_cell_setting monoclinic
_symmetry_space_group_name_Hall '-P 2ybc'
_symmetry_space_group_name_H-M 'P 1 21/c 1'
_atom_sites_solution_hydrogens difmap
_atom_sites_solution_primary direct
_audit_creation_date 13-04-06
_audit_creation_method CRYSTALS_ver_14.40
_audit_update_record
;
2015-05-05 deposited with the CCDC.
2015-06-16 downloaded from the CCDC.
;
_cell_angle_alpha 90
_cell_angle_beta 94.5040(7)
_cell_angle_gamma 90
_cell_formula_units_Z 4
_cell_length_a 8.11722(6)
_cell_length_b 11.63718(10)
_cell_length_c 28.9944(2)
_cell_measurement_reflns_used 0
_cell_measurement_temperature 150
_cell_measurement_theta_max 1.00
_cell_measurement_theta_min 0
_cell_volume 2730.40(4)
_computing_cell_refinement 'USER DEFINED CELL REFINEMENT'
_computing_data_collection 'USER DEFINED DATA COLLECTION'
_computing_data_reduction 'USER DEFINED DATA REDUCTION'
_computing_molecular_graphics 'CAMERON (Watkin et al., 1996)'
_computing_publication_material 'CRYSTALS (Betteridge et al., 2003)'
_computing_structure_refinement 'CRYSTALS (Betteridge et al., 2003)'
_computing_structure_solution 'SIR92 (Altomare et al., 1994)'
_diffrn_ambient_temperature 150
_diffrn_measured_fraction_theta_full 0.997
_diffrn_measured_fraction_theta_max 0.993
_diffrn_measurement_device Serial
_diffrn_measurement_device_type Unknown
_diffrn_measurement_method \w/2\q
_diffrn_radiation_monochromator graphite
_diffrn_radiation_type 'Cu K\a'
_diffrn_radiation_wavelength 1.54184
_diffrn_reflns_av_R_equivalents 0.025
_diffrn_reflns_limit_h_max 10
_diffrn_reflns_limit_h_min -10
_diffrn_reflns_limit_k_max 13
_diffrn_reflns_limit_k_min -14
_diffrn_reflns_limit_l_max 36
_diffrn_reflns_limit_l_min -24
_diffrn_reflns_number 24937
_diffrn_reflns_theta_full 74.985
_diffrn_reflns_theta_max 76.516
_diffrn_reflns_theta_min 3.058
_diffrn_standards_number 0
_exptl_absorpt_coefficient_mu 4.559
_exptl_absorpt_correction_type none
_exptl_crystal_colour red
_exptl_crystal_density_diffrn 1.241
_exptl_crystal_density_method 'not measured'
_exptl_crystal_description block
_exptl_crystal_F_000 1080
_exptl_crystal_size_max 0.21
_exptl_crystal_size_mid 0.18
_exptl_crystal_size_min 0.16
_refine_diff_density_max 0.29
_refine_diff_density_min -0.33
_refine_ls_extinction_coef 13(2)
_refine_ls_extinction_method 'Larson (1970), Equation 22'
_refine_ls_goodness_of_fit_ref 0.9140
_refine_ls_hydrogen_treatment constr
_refine_ls_matrix_type full
_refine_ls_number_parameters 371
_refine_ls_number_reflns 5672
_refine_ls_number_restraints 180
_refine_ls_R_factor_all 0.0344
_refine_ls_R_factor_gt 0.0319
_refine_ls_shift/su_max 0.0464847
_refine_ls_shift/su_mean 0.0025103
_refine_ls_structure_factor_coef Fsqd
_refine_ls_weighting_details
;
 Method, part 1, Chebychev polynomial, (Watkin, 1994, Prince, 1982) 
 [weight] = 1.0/[A~0~*T~0~(x)+A~1~*T~1~(x) ... +A~n-1~]*T~n-1~(x)] 
 where A~i~ are the Chebychev coefficients listed below and x= Fcalc/Fmax 
 Method = Robust Weighting (Prince, 1982) 
 W = [weight] * [1-(deltaF/6*sigmaF)^2^]^2^ 
 A~i~ are: 
 0.113E+04 0.184E+04 0.111E+04 463. 96.4 
;
_refine_ls_weighting_scheme calc
_refine_ls_wR_factor_all 0.0742
_refine_ls_wR_factor_gt 0.0712
_refine_ls_wR_factor_ref 0.0741
_reflns_limit_h_max 10
_reflns_limit_h_min -10
_reflns_limit_k_max 14
_reflns_limit_k_min 0
_reflns_limit_l_max 36
_reflns_limit_l_min 0
_reflns_number_gt 5268
_reflns_number_total 5696
_reflns_threshold_expression I>2.0\s(I)
_oxford_diffrn_Wilson_B_factor 2.22
_oxford_diffrn_Wilson_scale 0.05
_oxford_refine_ls_r_factor_ref 0.0344
_oxford_refine_ls_scale 4.64(5)
_oxford_reflns_number_all 5673
_oxford_reflns_threshold_expression_ref I>-3.0\s(I)
_oxford_structure_analysis_title '0060RTMK12 in P2(1)/c'
_cod_data_source_file c5dt01955a2.cif
_cod_data_source_block IIc
_cod_depositor_comments 'Adding full bibliography for 7035444--7035451.cif.'
_cod_original_cell_volume 2730.39(4)
_cod_original_sg_symbol_H-M 'P 1 21/c 1 '
_cod_original_formula_sum 'C34 H35 B1 Fe1'
_cod_database_code 7035451

loop_
_symmetry_equiv_pos_as_xyz
x,y,z
-x,-y,-z
-x,y+1/2,-z+1/2
x,-y+1/2,z+1/2

loop_
_atom_site_label
_atom_site_type_symbol
_atom_site_fract_x
_atom_site_fract_y
_atom_site_fract_z
_atom_site_U_iso_or_equiv
_atom_site_occupancy
_atom_site_adp_type
_atom_site_refinement_flags_posn
_atom_site_disorder_assembly
_atom_site_disorder_group
C7 C -0.2871(2) 0.83065(13) 0.22819(6) 0.0315 1.0000 Uani . . .
C8 C -0.3339(2) 0.83811(15) 0.18011(6) 0.0400 1.0000 Uani . . .
C9 C -0.2206(2) 0.77240(17) 0.15653(6) 0.0436 1.0000 Uani . . .
C10 C -0.1036(2) 0.72246(16) 0.18993(5) 0.0361 1.0000 Uani . . .
C11 C -0.14378(17) 0.75952(13) 0.23472(5) 0.0267 1.0000 Uani . . .
C12 C -0.04828(16) 0.73486(12) 0.27888(5) 0.0238 1.0000 Uani . . .
C13 C 0.04931(18) 0.63595(13) 0.28497(5) 0.0278 1.0000 Uani . . .
C14 C 0.14743(17) 0.61839(13) 0.32562(5) 0.0270 1.0000 Uani . . .
C15 C 0.15047(17) 0.69593(13) 0.36279(5) 0.0242 1.0000 Uani . . .
C16 C 0.04778(17) 0.79240(13) 0.35678(5) 0.0271 1.0000 Uani . . .
C17 C -0.04765(18) 0.81242(13) 0.31570(5) 0.0267 1.0000 Uani . . .
C19 C 0.42563(17) 0.59818(12) 0.40237(5) 0.0230 1.0000 Uani . . .
C20 C 0.44737(17) 0.49419(12) 0.42680(5) 0.0245 1.0000 Uani . . .
C21 C 0.58238(18) 0.42355(13) 0.42025(5) 0.0282 1.0000 Uani . . .
C22 C 0.69863(18) 0.45283(13) 0.38961(5) 0.0294 1.0000 Uani . . .
C23 C 0.67828(17) 0.55573(14) 0.36580(5) 0.0288 1.0000 Uani . . .
C24 C 0.54472(17) 0.62809(13) 0.37139(5) 0.0270 1.0000 Uani . . .
C25 C 0.5384(2) 0.74086(15) 0.34580(7) 0.0405 1.0000 Uani . . .
C26 C 0.8434(2) 0.37598(16) 0.38212(7) 0.0447 1.0000 Uani . . .
C27 C 0.3227(2) 0.45481(14) 0.45931(5) 0.0325 1.0000 Uani . . .
C28 C 0.23173(18) 0.73991(13) 0.45379(5) 0.0267 1.0000 Uani . . .
C29 C 0.3490(2) 0.81149(13) 0.47807(5) 0.0314 1.0000 Uani . . .
C30 C 0.3050(2) 0.87607(14) 0.51578(6) 0.0390 1.0000 Uani . . .
C31 C 0.1480(3) 0.87197(15) 0.53114(6) 0.0410 1.0000 Uani . . .
C32 C 0.0351(2) 0.79707(16) 0.50901(6) 0.0395 1.0000 Uani . . .
C33 C 0.07391(19) 0.73109(15) 0.47118(5) 0.0322 1.0000 Uani . . .
C34 C -0.0544(2) 0.64802(19) 0.45107(6) 0.0460 1.0000 Uani . . .
C35 C 0.0997(3) 0.94652(19) 0.57070(7) 0.0587 1.0000 Uani . . .
C36 C 0.5229(2) 0.82386(15) 0.46369(7) 0.0416 1.0000 Uani . . .
C100 C -0.3861(8) 0.5284(7) 0.23992(15) 0.0516 0.5313 Uani D 1 1
C101 C -0.5293(7) 0.5990(5) 0.23447(17) 0.0524 0.5313 Uani D 1 1
C102 C -0.5741(5) 0.6115(4) 0.1877(2) 0.0499 0.5313 Uani D 1 1
C103 C -0.4650(7) 0.5491(6) 0.16299(13) 0.0486 0.5313 Uani D 1 1
C104 C -0.3456(9) 0.4970(8) 0.1948(2) 0.0484 0.5313 Uani D 1 1
C200 C -0.4382(8) 0.5494(7) 0.23953(14) 0.0404 0.4687 Uani D 1 2
C201 C -0.5622(6) 0.6152(5) 0.2140(2) 0.0476 0.4687 Uani D 1 2
C202 C -0.5406(7) 0.6007(5) 0.16667(17) 0.0517 0.4687 Uani D 1 2
C203 C -0.4050(8) 0.5278(6) 0.16226(15) 0.0488 0.4687 Uani D 1 2
C204 C -0.3415(11) 0.4953(10) 0.2077(2) 0.0449 0.4687 Uani D 1 2
Fe1 Fe -0.33647(3) 0.67040(2) 0.200693(8) 0.0280 1.0000 Uani . . .
B18 B 0.2696(2) 0.67715(14) 0.40742(6) 0.0239 1.0000 Uani . . .
H71 H -0.3429 0.8676 0.2535 0.0381 1.0000 Uiso R . .
H81 H -0.4272 0.8801 0.1660 0.0478 1.0000 Uiso R . .
H91 H -0.2241 0.7581 0.1235 0.0522 1.0000 Uiso R . .
H101 H -0.0126 0.6706 0.1837 0.0433 1.0000 Uiso R . .
H131 H 0.0476 0.5806 0.2613 0.0339 1.0000 Uiso R . .
H141 H 0.2127 0.5512 0.3288 0.0324 1.0000 Uiso R . .
H161 H 0.0458 0.8460 0.3810 0.0339 1.0000 Uiso R . .
H171 H -0.1111 0.8812 0.3122 0.0314 1.0000 Uiso R . .
H211 H 0.5939 0.3540 0.4369 0.0341 1.0000 Uiso R . .
H231 H 0.7565 0.5776 0.3456 0.0350 1.0000 Uiso R . .
H253 H 0.5646 0.7321 0.3144 0.0624 1.0000 Uiso R . .
H252 H 0.6192 0.7915 0.3601 0.0619 1.0000 Uiso R . .
H251 H 0.4362 0.7793 0.3464 0.0620 1.0000 Uiso R . .
H261 H 0.9305 0.4155 0.3689 0.0694 1.0000 Uiso R . .
H262 H 0.8868 0.3439 0.4104 0.0693 1.0000 Uiso R . .
H263 H 0.8093 0.3150 0.3622 0.0694 1.0000 Uiso R . .
H273 H 0.3605 0.3885 0.4767 0.0505 1.0000 Uiso R . .
H272 H 0.3047 0.5130 0.4812 0.0497 1.0000 Uiso R . .
H271 H 0.2201 0.4386 0.4432 0.0498 1.0000 Uiso R . .
H301 H 0.3877 0.9233 0.5316 0.0472 1.0000 Uiso R . .
H321 H -0.0700 0.7896 0.5195 0.0469 1.0000 Uiso R . .
H343 H -0.0980 0.6018 0.4732 0.0710 1.0000 Uiso R . .
H342 H -0.0155 0.6001 0.4270 0.0692 1.0000 Uiso R . .
H341 H -0.1451 0.6900 0.4365 0.0710 1.0000 Uiso R . .
H351 H 0.0363 0.9029 0.5903 0.0885 1.0000 Uiso R . .
H352 H 0.1935 0.9760 0.5885 0.0887 1.0000 Uiso R . .
H353 H 0.0337 1.0092 0.5596 0.0894 1.0000 Uiso R . .
H363 H 0.5924 0.8604 0.4883 0.0622 1.0000 Uiso R . .
H362 H 0.5705 0.7493 0.4575 0.0626 1.0000 Uiso R . .
H361 H 0.5245 0.8703 0.4360 0.0633 1.0000 Uiso R . .
H1001 H -0.3271 0.5066 0.2698 0.0621 0.5313 Uiso R 1 1
H1011 H -0.5825 0.6369 0.2593 0.0626 0.5313 Uiso R 1 1
H1021 H -0.6656 0.6587 0.1742 0.0606 0.5313 Uiso R 1 1
H1031 H -0.4684 0.5424 0.1307 0.0597 0.5313 Uiso R 1 1
H1041 H -0.2527 0.4478 0.1878 0.0595 0.5313 Uiso R 1 1
H2001 H -0.4207 0.5444 0.2720 0.0493 0.4687 Uiso R 1 2
H2011 H -0.6424 0.6603 0.2268 0.0584 0.4687 Uiso R 1 2
H2021 H -0.6061 0.6390 0.1412 0.0621 0.4687 Uiso R 1 2
H2031 H -0.3610 0.5060 0.1330 0.0574 0.4687 Uiso R 1 2
H2041 H -0.2448 0.4472 0.2160 0.0531 0.4687 Uiso R 1 2

loop_
_atom_site_aniso_label
_atom_site_aniso_U_11
_atom_site_aniso_U_22
_atom_site_aniso_U_33
_atom_site_aniso_U_23
_atom_site_aniso_U_13
_atom_site_aniso_U_12
C7 0.0322(8) 0.0231(7) 0.0374(8) 0.0046(6) -0.0087(6) -0.0028(6)
C8 0.0432(10) 0.0313(8) 0.0425(10) 0.0132(7) -0.0154(8) -0.0076(7)
C9 0.0466(10) 0.0560(11) 0.0271(8) 0.0123(8) -0.0055(7) -0.0167(9)
C10 0.0292(8) 0.0509(10) 0.0284(7) 0.0039(7) 0.0031(6) -0.0084(7)
C11 0.0243(7) 0.0272(7) 0.0280(7) 0.0055(6) -0.0014(5) -0.0065(6)
C12 0.0189(6) 0.0263(7) 0.0260(7) 0.0045(5) 0.0015(5) -0.0030(5)
C13 0.0269(7) 0.0300(7) 0.0264(7) -0.0041(6) 0.0017(6) 0.0017(6)
C14 0.0237(7) 0.0283(7) 0.0288(7) -0.0004(6) 0.0009(5) 0.0052(6)
C15 0.0196(6) 0.0276(7) 0.0254(7) 0.0018(6) 0.0026(5) 0.0014(5)
C16 0.0247(7) 0.0288(7) 0.0276(7) -0.0028(6) 0.0014(5) 0.0025(6)
C17 0.0232(7) 0.0245(7) 0.0321(7) 0.0020(6) 0.0006(6) 0.0026(5)
C19 0.0212(6) 0.0248(7) 0.0223(6) 0.0007(5) -0.0026(5) -0.0008(5)
C20 0.0266(7) 0.0259(7) 0.0200(6) 0.0002(5) -0.0041(5) -0.0033(6)
C21 0.0319(7) 0.0235(7) 0.0275(7) 0.0008(6) -0.0077(6) 0.0012(6)
C22 0.0235(7) 0.0294(8) 0.0343(8) -0.0046(6) -0.0050(6) 0.0028(6)
C23 0.0206(7) 0.0343(8) 0.0315(7) 0.0010(6) 0.0024(5) -0.0017(6)
C24 0.0223(7) 0.0294(7) 0.0292(7) 0.0049(6) 0.0004(5) 0.0000(6)
C25 0.0336(8) 0.0387(9) 0.0506(10) 0.0183(8) 0.0125(7) 0.0037(7)
C26 0.0326(9) 0.0384(10) 0.0629(12) -0.0034(9) 0.0020(8) 0.0103(7)
C27 0.0387(8) 0.0306(8) 0.0282(7) 0.0050(6) 0.0036(6) -0.0031(7)
C28 0.0272(7) 0.0273(7) 0.0249(7) 0.0015(6) -0.0014(5) 0.0025(6)
C29 0.0378(8) 0.0237(7) 0.0314(8) 0.0021(6) -0.0050(6) 0.0003(6)
C30 0.0570(11) 0.0244(8) 0.0338(8) -0.0018(6) -0.0075(7) -0.0002(7)
C31 0.0640(12) 0.0328(9) 0.0257(8) -0.0007(7) 0.0007(7) 0.0133(8)
C32 0.0435(9) 0.0474(10) 0.0281(8) 0.0002(7) 0.0062(7) 0.0108(8)
C33 0.0313(8) 0.0395(9) 0.0255(7) -0.0010(6) 0.0008(6) 0.0042(7)
C34 0.0295(8) 0.0716(13) 0.0381(9) -0.0116(9) 0.0102(7) -0.0114(9)
C35 0.0943(17) 0.0476(11) 0.0344(9) -0.0091(8) 0.0069(10) 0.0197(11)
C36 0.0366(9) 0.0352(9) 0.0515(10) -0.0045(8) -0.0055(8) -0.0097(7)
C100 0.054(3) 0.037(3) 0.063(3) 0.011(2) -0.004(2) -0.021(2)
C101 0.042(3) 0.049(3) 0.068(3) -0.006(2) 0.016(2) -0.024(2)
C102 0.0310(19) 0.044(2) 0.073(3) -0.011(3) -0.004(2) -0.0097(16)
C103 0.045(3) 0.043(3) 0.056(2) -0.0169(19) -0.0112(18) -0.009(2)
C104 0.049(2) 0.027(2) 0.068(3) -0.014(3) -0.005(3) -0.0031(19)
C200 0.042(3) 0.037(3) 0.042(2) 0.0093(18) 0.0037(17) -0.018(2)
C201 0.033(2) 0.048(3) 0.062(3) 0.006(3) 0.005(3) -0.0116(19)
C202 0.047(3) 0.049(3) 0.055(3) 0.001(3) -0.020(2) -0.016(2)
C203 0.063(4) 0.035(3) 0.048(3) -0.0117(19) 0.000(2) -0.014(3)
C204 0.054(3) 0.028(2) 0.051(3) 0.006(3) -0.001(2) -0.006(2)
Fe1 0.02582(13) 0.02507(13) 0.03208(14) 0.00156(9) -0.00380(9) -0.00391(9)
B18 0.0217(7) 0.0234(8) 0.0267(8) 0.0027(6) 0.0014(6) -0.0026(6)

loop_
_atom_type_symbol
_atom_type_scat_dispersion_real
_atom_type_scat_dispersion_imag
_atom_type_scat_Cromer_Mann_a1
_atom_type_scat_Cromer_Mann_b1
_atom_type_scat_Cromer_Mann_a2
_atom_type_scat_Cromer_Mann_b2
_atom_type_scat_Cromer_Mann_a3
_atom_type_scat_Cromer_Mann_b3
_atom_type_scat_Cromer_Mann_a4
_atom_type_scat_Cromer_Mann_b4
_atom_type_scat_Cromer_Mann_c
_atom_type_scat_source
C 0.0181 0.0091 2.3100 20.8439 1.0200 10.2075 1.5886 0.5687 0.8650 51.6512 0.2156 'International Tables Vol C 4.2.6.8 and 6.1.1.4'
H 0.0000 0.0000 0.4930 10.5109 0.3229 26.1257 0.1402 3.1424 0.0408 57.7998 0.0030 'International Tables Vol C 4.2.6.8 and 6.1.1.4'
B 0.0090 0.0039 2.0545 23.2185 1.3326 1.0210 1.0979 60.3498 0.7068 0.1403 -0.1932 'International Tables Vol C 4.2.6.8 and 6.1.1.4'
Fe -1.1336 3.1974 11.7695 4.7611 7.3573 0.3072 3.5222 15.3535 2.3045 76.8805 1.0369 'International Tables Vol C 4.2.6.8 and 6.1.1.4'

loop_
_geom_angle_atom_site_label_1
_geom_angle_atom_site_label_2
_geom_angle_atom_site_label_3
_geom_angle
_geom_angle_publ_flag
C8 C7 C11 108.57(15) yes
C8 C7 Fe1 69.23(9) yes
C11 C7 Fe1 69.98(9) yes
C8 C7 H71 126.7 no
C11 C7 H71 124.7 no
Fe1 C7 H71 126.5 no
C7 C8 C9 107.94(15) yes
C7 C8 Fe1 70.26(9) yes
C9 C8 Fe1 69.27(10) yes
C7 C8 H81 126.0 no
C9 C8 H81 126.1 no
Fe1 C8 H81 125.6 no
C8 C9 C10 108.43(15) yes
C8 C9 Fe1 70.11(10) yes
C10 C9 Fe1 69.53(9) yes
C8 C9 H91 126.9 no
C10 C9 H91 124.6 no
Fe1 C9 H91 122.9 no
C9 C10 C11 107.84(16) yes
C9 C10 Fe1 69.38(9) yes
C11 C10 Fe1 70.68(8) yes
C9 C10 H101 126.6 no
C11 C10 H101 125.5 no
Fe1 C10 H101 124.6 no
C10 C11 C7 107.21(14) yes
C10 C11 C12 126.08(14) yes
C7 C11 C12 126.60(14) yes
C10 C11 Fe1 68.44(9) yes
C7 C11 Fe1 69.43(8) yes
C12 C11 Fe1 130.23(10) yes
C11 C12 C13 121.58(13) yes
C11 C12 C17 120.57(13) yes
C13 C12 C17 117.80(13) yes
C12 C13 C14 120.68(14) yes
C12 C13 H131 119.7 no
C14 C13 H131 119.7 no
C13 C14 C15 122.18(13) yes
C13 C14 H141 119.0 no
C15 C14 H141 118.8 no
C14 C15 C16 116.42(13) yes
C14 C15 B18 121.07(13) yes
C16 C15 B18 122.45(13) yes
C15 C16 C17 121.85(14) yes
C15 C16 H161 118.9 no
C17 C16 H161 119.3 no
C12 C17 C16 121.00(13) yes
C12 C17 H171 119.5 no
C16 C17 H171 119.5 no
C20 C19 C24 117.84(13) yes
C20 C19 B18 121.55(12) yes
C24 C19 B18 120.56(12) yes
C19 C20 C21 120.49(13) yes
C19 C20 C27 120.85(13) yes
C21 C20 C27 118.63(13) yes
C20 C21 C22 121.55(14) yes
C20 C21 H211 118.9 no
C22 C21 H211 119.5 no
C21 C22 C23 118.07(14) yes
C21 C22 C26 121.59(15) yes
C23 C22 C26 120.34(15) yes
C22 C23 C24 121.87(14) yes
C22 C23 H231 119.2 no
C24 C23 H231 118.9 no
C19 C24 C23 120.18(13) yes
C19 C24 C25 121.93(13) yes
C23 C24 C25 117.79(13) yes
C24 C25 H253 112.0 no
C24 C25 H252 109.2 no
H253 C25 H252 106.5 no
C24 C25 H251 113.5 no
H253 C25 H251 109.3 no
H252 C25 H251 105.9 no
C22 C26 H261 112.6 no
C22 C26 H262 110.6 no
H261 C26 H262 107.7 no
C22 C26 H263 109.9 no
H261 C26 H263 108.1 no
H262 C26 H263 107.8 no
C20 C27 H273 111.8 no
C20 C27 H272 110.4 no
H273 C27 H272 106.4 no
C20 C27 H271 111.2 no
H273 C27 H271 109.5 no
H272 C27 H271 107.4 no
C29 C28 C33 117.31(14) yes
C29 C28 B18 121.89(13) yes
C33 C28 B18 120.71(13) yes
C28 C29 C30 120.28(16) yes
C28 C29 C36 121.83(15) yes
C30 C29 C36 117.87(15) yes
C29 C30 C31 122.19(16) yes
C29 C30 H301 118.2 no
C31 C30 H301 119.6 no
C30 C31 C32 117.72(15) yes
C30 C31 C35 121.59(18) yes
C32 C31 C35 120.69(19) yes
C31 C32 C33 121.90(17) yes
C31 C32 H321 119.8 no
C33 C32 H321 118.3 no
C28 C33 C32 120.42(15) yes
C28 C33 C34 121.76(14) yes
C32 C33 C34 117.78(15) yes
C33 C34 H343 113.2 no
C33 C34 H342 113.3 no
H343 C34 H342 109.2 no
C33 C34 H341 109.2 no
H343 C34 H341 106.3 no
H342 C34 H341 105.1 no
C31 C35 H351 109.5 no
C31 C35 H352 112.1 no
H351 C35 H352 108.5 no
C31 C35 H353 111.0 no
H351 C35 H353 107.3 no
H352 C35 H353 108.3 no
C29 C36 H363 109.8 no
C29 C36 H362 111.1 no
H363 C36 H362 108.1 no
C29 C36 H361 110.8 no
H363 C36 H361 108.7 no
H362 C36 H361 108.2 no
C101 C100 C104 107.02(6) yes
C101 C100 Fe1 70.7(3) yes
C104 C100 Fe1 68.3(5) yes
C101 C100 H1001 125.5 no
C104 C100 H1001 127.5 no
Fe1 C100 H1001 125.9 no
C100 C101 C102 108.60(6) yes
C100 C101 Fe1 69.2(3) yes
C102 C101 Fe1 69.3(3) yes
C100 C101 H1011 125.9 no
C102 C101 H1011 125.4 no
Fe1 C101 H1011 124.1 no
C101 C102 C103 108.79(6) yes
C101 C102 Fe1 71.6(3) yes
C103 C102 Fe1 69.0(3) yes
C101 C102 H1021 125.7 no
C103 C102 H1021 125.5 no
Fe1 C102 H1021 123.9 no
C102 C103 C104 108.58(6) yes
C102 C103 H1031 126.1 no
C104 C103 H1031 125.3 no
C103 C104 C100 107.01(6) yes
C103 C104 Fe1 69.4(4) yes
C100 C104 Fe1 71.1(4) yes
C103 C104 H1041 127.7 no
C100 C104 H1041 125.3 no
Fe1 C104 H1041 125.1 no
C201 C200 C204 107.94(6) yes
C201 C200 H2001 126.6 no
C204 C200 H2001 125.4 no
C200 C201 C202 107.75(6) yes
C200 C201 H2011 125.6 no
C202 C201 H2011 126.7 no
C201 C202 C203 108.64(6) yes
C201 C202 Fe1 68.7(3) yes
C203 C202 Fe1 70.7(3) yes
C201 C202 H2021 125.3 no
C203 C202 H2021 126.0 no
Fe1 C202 H2021 123.8 no
C202 C203 C204 107.73(6) yes
C202 C203 Fe1 69.1(3) yes
C204 C203 Fe1 69.5(5) yes
C202 C203 H2031 125.3 no
C204 C203 H2031 127.0 no
Fe1 C203 H2031 125.4 no
C203 C204 C200 107.93(6) yes
C203 C204 Fe1 69.7(4) yes
C200 C204 Fe1 68.7(5) yes
C203 C204 H2041 127.1 no
C200 C204 H2041 124.9 no
Fe1 C204 H2041 124.8 no
C101 Fe1 C100 40.12(13) yes
C101 Fe1 C11 123.04(14) yes
C100 Fe1 C11 108.21(15) yes
C101 Fe1 C7 108.08(13) yes
C100 Fe1 C7 123.60(18) yes
C11 Fe1 C7 40.59(6) yes
C101 Fe1 C102 39.08(12) yes
C100 Fe1 C102 67.22(16) yes
C11 Fe1 C102 157.18(17) yes
C7 Fe1 C102 121.73(13) yes
C101 Fe1 C8 122.95(17) yes
C100 Fe1 C8 159.0(2) yes
C11 Fe1 C8 68.55(6) yes
C7 Fe1 C8 40.51(7) yes
C102 Fe1 C8 107.25(13) yes
C101 Fe1 C10 158.95(18) yes
C100 Fe1 C10 123.19(17) yes
C11 Fe1 C10 40.88(6) yes
C7 Fe1 C10 68.51(7) yes
C102 Fe1 C10 160.51(18) yes
C101 Fe1 C9 158.75(19) yes
C100 Fe1 C9 159.4(2) yes
C11 Fe1 C9 68.66(6) yes
C7 Fe1 C9 68.17(7) yes
C102 Fe1 C9 123.66(17) yes
C101 Fe1 C104 67.6(2) yes
C100 Fe1 C104 40.65(17) yes
C11 Fe1 C104 124.22(19) yes
C7 Fe1 C104 160.24(18) yes
C102 Fe1 C104 67.9(2) yes
C8 Fe1 C10 68.85(8) yes
C8 Fe1 C9 40.61(8) yes
C10 Fe1 C9 41.09(7) yes
C8 Fe1 C104 158.25(19) yes
C10 Fe1 C104 108.2(2) yes
C9 Fe1 C104 123.0(2) yes
C11 Fe1 C7 40.59(6) yes
C11 Fe1 C203 146.07(19) yes
C7 Fe1 C203 168.85(19) yes
C11 Fe1 C204 118.2(2) yes
C7 Fe1 C204 150.3(2) yes
C203 Fe1 C204 40.76(18) yes
C11 Fe1 C8 68.55(6) yes
C7 Fe1 C8 40.51(7) yes
C203 Fe1 C8 128.55(18) yes
C204 Fe1 C8 168.7(2) yes
C11 Fe1 C10 40.88(6) yes
C7 Fe1 C10 68.51(7) yes
C203 Fe1 C10 111.92(16) yes
C204 Fe1 C10 109.7(2) yes
C8 Fe1 C10 68.85(8) yes
C11 Fe1 C9 68.66(6) yes
C7 Fe1 C9 68.17(7) yes
C203 Fe1 C9 104.45(16) yes
C204 Fe1 C9 131.2(2) yes
C8 Fe1 C9 40.61(8) yes
C11 Fe1 C202 173.22(18) yes
C7 Fe1 C202 132.69(19) yes
C203 Fe1 C202 40.24(14) yes
C204 Fe1 C202 68.2(3) yes
C8 Fe1 C202 105.47(14) yes
C10 Fe1 C9 41.09(7) yes
C10 Fe1 C202 141.09(19) yes
C9 Fe1 C202 109.15(15) yes
C28 B18 C19 123.91(13) yes
C28 B18 C15 119.25(13) yes
C19 B18 C15 116.81(12) yes

loop_
_geom_bond_atom_site_label_1
_geom_bond_atom_site_label_2
_geom_bond_distance
_geom_bond_publ_flag
C7 C8 1.418(2) yes
C7 C11 1.428(2) yes
C7 Fe1 2.0551(15) yes
C7 H71 0.990 no
C8 C9 1.413(3) yes
C8 Fe1 2.0414(16) yes
C8 H81 0.965 no
C9 C10 1.426(2) yes
C9 Fe1 2.0304(17) yes
C9 H91 0.971 no
C10 C11 1.430(2) yes
C10 Fe1 2.0325(16) yes
C10 H101 0.981 no
C11 C12 1.4721(19) yes
C11 Fe1 2.0623(14) yes
C12 C13 1.401(2) yes
C12 C17 1.398(2) yes
C13 C14 1.385(2) yes
C13 H131 0.941 no
C14 C15 1.404(2) yes
C14 H141 0.945 no
C15 C16 1.401(2) yes
C15 B18 1.569(2) yes
C16 C17 1.389(2) yes
C16 H161 0.940 no
C17 H171 0.953 no
C19 C20 1.406(2) yes
C19 C24 1.4136(19) yes
C19 B18 1.581(2) yes
C20 C21 1.395(2) yes
C20 C27 1.507(2) yes
C21 C22 1.388(2) yes
C21 H211 0.943 no
C22 C23 1.386(2) yes
C22 C26 1.506(2) yes
C23 C24 1.392(2) yes
C23 H231 0.933 no
C24 C25 1.507(2) yes
C25 H253 0.956 no
C25 H252 0.953 no
C25 H251 0.944 no
C26 H261 0.949 no
C26 H262 0.944 no
C26 H263 0.942 no
C27 H273 0.959 no
C27 H272 0.947 no
C27 H271 0.942 no
C28 C29 1.411(2) yes
C28 C33 1.417(2) yes
C28 B18 1.581(2) yes
C29 C30 1.396(2) yes
C29 C36 1.510(2) yes
C30 C31 1.383(3) yes
C30 H301 0.957 no
C31 C32 1.385(3) yes
C31 C35 1.514(2) yes
C32 C33 1.395(2) yes
C32 H321 0.932 no
C33 C34 1.505(2) yes
C34 H343 0.930 no
C34 H342 0.966 no
C34 H341 0.954 no
C35 H351 0.946 no
C35 H352 0.950 no
C35 H353 0.946 no
C36 H363 0.973 no
C36 H362 0.972 no
C36 H361 0.969 no
C100 C101 1.422(4) yes
C100 C104 1.421(4) yes
C100 Fe1 2.063(7) yes
C100 H1001 0.989 no
C101 C102 1.384(4) yes
C101 Fe1 2.083(4) yes
C101 H1011 0.973 no
C102 C103 1.387(4) yes
C102 Fe1 2.054(4) yes
C102 H1021 0.980 no
C103 C104 1.421(4) yes
C103 H1031 0.938 no
C104 Fe1 2.026(10) yes
C104 H1041 0.980 no
C200 C201 1.424(4) yes
C200 C204 1.406(4) yes
C200 H2001 0.942 no
C201 C202 1.408(4) yes
C201 H2011 0.936 no
C202 C203 1.404(4) yes
C202 Fe1 2.030(5) yes
C202 H2021 0.982 no
C203 C204 1.428(4) yes
C203 Fe1 2.051(6) yes
C203 H2031 0.979 no
C204 Fe1 2.049(11) yes
C204 H2041 0.979 no

loop_
_geom_hbond_atom_site_label_D
_geom_hbond_atom_site_label_H
_geom_hbond_atom_site_label_A
_geom_hbond_angle_DHA
_geom_hbond_distance_DH
_geom_hbond_distance_HA
_geom_hbond_distance_DA
_geom_hbond_publ_flag
C25 H251 C15 128.82(5) 0.944 2.592 3.267(4) yes
C36 H362 C19 123.48(5) 0.972 2.595 3.235(4) yes
